data_4502413
loop_
_publ_author_name
'Maria, Teresa M. R.'
'Castro, Ricardo A. E.'
'Bebiano, Suse S.'
'Ramos Silva, M.'
'Matos Beja, A.'
'Canotilho, Jo\~ao'
'Eus\'ebio, M. Ermelinda S.'

_publ_section_title
;
 Polymorphism oftrans-1,4-Cyclohexanediol: Conformational Isomorphism
;
_journal_issue 3
_journal_name_full 'Crystal Growth &amp; Design'
_journal_page_first 1194
_journal_paper_doi 10.1021/cg901160v
_journal_volume 10
_journal_year 2010
_chemical_formula_moiety 'C6 H12 O2'
_chemical_formula_sum 'C6 H12 O2'
_chemical_formula_weight 116.16
_chemical_name_systematic
; 
 trans-1,4-cyclohexanediol 
;
_space_group_IT_number 14
_symmetry_cell_setting monoclinic
_symmetry_space_group_name_Hall '-P 2yab'
_symmetry_space_group_name_H-M 'P 1 21/a 1'
_atom_sites_solution_hydrogens geom
_atom_sites_solution_primary direct
_atom_sites_solution_secondary difmap
_audit_creation_method SHELXL-97
_cell_angle_alpha 90.00
_cell_angle_beta 96.633(7)
_cell_angle_gamma 90.00
_cell_formula_units_Z 4
_cell_length_a 7.7980(8)
_cell_length_b 8.9221(8)
_cell_length_c 9.3291(9)
_cell_measurement_reflns_used 1914
_cell_measurement_temperature 293(2)
_cell_measurement_theta_max 23.93
_cell_measurement_theta_min 2.20
_cell_volume 644.72(11)
_computing_cell_refinement 'SAINT (Bruker, 2003)'
_computing_data_collection 'SMART (Bruker, 2003)'
_computing_data_reduction SAINT
_computing_molecular_graphics 'ORTEPII (Johnson, 1976)'
_computing_publication_material 'SHELXL-97 (Sheldrick, 1997)'
_computing_structure_refinement 'SHELXL-97 (Sheldrick, 1997)'
_computing_structure_solution 'SHELXS-97 (Sheldrick, 1997)'
_diffrn_ambient_temperature 293(2)
_diffrn_measured_fraction_theta_full 0.999
_diffrn_measured_fraction_theta_max 0.991
_diffrn_measurement_device_type 'Bruker APEX CCD area-detector'
_diffrn_measurement_method '\f and \w'
_diffrn_radiation_monochromator graphite
_diffrn_radiation_source 'fine-focus sealed tube'
_diffrn_radiation_type MoK\a
_diffrn_radiation_wavelength 0.71073
_diffrn_reflns_av_R_equivalents 0.0635
_diffrn_reflns_av_sigmaI/netI 0.0371
_diffrn_reflns_limit_h_max 10
_diffrn_reflns_limit_h_min -10
_diffrn_reflns_limit_k_max 11
_diffrn_reflns_limit_k_min -11
_diffrn_reflns_limit_l_max 12
_diffrn_reflns_limit_l_min -12
_diffrn_reflns_number 11305
_diffrn_reflns_theta_full 25.50
_diffrn_reflns_theta_max 28.07
_diffrn_reflns_theta_min 2.20
_exptl_absorpt_coefficient_mu 0.088
_exptl_absorpt_correction_T_max 0.999
_exptl_absorpt_correction_T_min 0.924
_exptl_absorpt_correction_type multi-scan
_exptl_absorpt_process_details '(SADABS;  Sheldrick, 2000)'
_exptl_crystal_colour colorless
_exptl_crystal_density_diffrn 1.197
_exptl_crystal_density_method 'not measured'
_exptl_crystal_description prism
_exptl_crystal_F_000 256
_exptl_crystal_size_max 0.24
_exptl_crystal_size_mid 0.13
_exptl_crystal_size_min 0.07
_refine_diff_density_max 0.216
_refine_diff_density_min -0.179
_refine_diff_density_rms 0.041
_refine_ls_extinction_method none
_refine_ls_goodness_of_fit_ref 1.090
_refine_ls_hydrogen_treatment riding
_refine_ls_matrix_type full
_refine_ls_number_parameters 75
_refine_ls_number_reflns 1548
_refine_ls_number_restraints 0
_refine_ls_restrained_S_all 1.090
_refine_ls_R_factor_all 0.0934
_refine_ls_R_factor_gt 0.0631
_refine_ls_shift/su_max 0.000
_refine_ls_shift/su_mean 0.000
_refine_ls_structure_factor_coef Fsqd
_refine_ls_weighting_details 'calc w=1/[\s^2^(Fo^2^)+(0.0485P)^2^+0.2722P] where P=(Fo^2^+2Fc^2^)/3'
_refine_ls_weighting_scheme calc
_refine_ls_wR_factor_gt 0.1250
_refine_ls_wR_factor_ref 0.1402
_reflns_number_gt 1135
_reflns_number_total 1548
_reflns_threshold_expression I>2\s(I)
_cod_data_source_file cg901160v_si_001.cif
_cod_data_source_block transchd3
_cod_original_sg_symbol_H-M P21/a
_cod_database_code 4502413

loop_
_symmetry_equiv_pos_as_xyz
'x, y, z'
'-x+1/2, y+1/2, -z'
'-x, -y, -z'
'x-1/2, -y-1/2, z'

loop_
_atom_site_label
_atom_site_type_symbol
_atom_site_fract_x
_atom_site_fract_y
_atom_site_fract_z
_atom_site_U_iso_or_equiv
_atom_site_adp_type
_atom_site_occupancy
_atom_site_symmetry_multiplicity
_atom_site_calc_flag
_atom_site_refinement_flags
O1 O 0.07965(19) 0.57660(17) 0.28272(15) 0.0463(4) Uani 1 1 d .
H1 H 0.1775 0.6042 0.2713 0.069 Uiso 1 1 calc R
C1 C 0.0894(2) 0.4502(2) 0.37750(19) 0.0350(5) Uani 1 1 d .
H1A H 0.1478 0.3682 0.3329 0.042 Uiso 1 1 calc R
C2 C 0.1881(2) 0.4851(2) 0.5221(2) 0.0411(5) Uani 1 1 d .
H2A H 0.3007 0.5247 0.5078 0.049 Uiso 1 1 calc R
H2B H 0.2055 0.3933 0.5776 0.049 Uiso 1 1 calc R
C3 C -0.0938(3) 0.4020(2) 0.3937(2) 0.0421(5) Uani 1 1 d .
H3A H -0.0910 0.3060 0.4428 0.051 Uiso 1 1 calc R
H3B H -0.1570 0.3889 0.2987 0.051 Uiso 1 1 calc R
O2 O 0.0955(2) 0.16194(18) 0.76551(17) 0.0559(5) Uani 1 1 d .
H2 H 0.0552 0.2456 0.7471 0.084 Uiso 1 1 calc R
C4 C 0.0021(2) 0.0908(2) 0.86961(19) 0.0349(5) Uani 1 1 d .
H4 H -0.1219 0.1024 0.8396 0.042 Uiso 1 1 calc R
C5 C 0.0439(3) 0.1581(2) 1.0171(2) 0.0440(5) Uani 1 1 d .
H5A H 0.0079 0.2622 1.0150 0.053 Uiso 1 1 calc R
H5B H 0.1677 0.1550 1.0443 0.053 Uiso 1 1 calc R
C6 C 0.0461(3) -0.0738(2) 0.8714(2) 0.0453(5) Uani 1 1 d .
H6A H 0.1700 -0.0859 0.8931 0.054 Uiso 1 1 calc R
H6B H 0.0119 -0.1162 0.7767 0.054 Uiso 1 1 calc R

loop_
_atom_site_aniso_label
_atom_site_aniso_U_11
_atom_site_aniso_U_22
_atom_site_aniso_U_33
_atom_site_aniso_U_23
_atom_site_aniso_U_13
_atom_site_aniso_U_12
O1 0.0447(9) 0.0481(9) 0.0492(8) 0.0208(7) 0.0195(7) 0.0096(7)
C1 0.0413(11) 0.0288(9) 0.0373(10) 0.0027(8) 0.0143(8) 0.0074(8)
C2 0.0271(10) 0.0493(12) 0.0477(12) 0.0092(9) 0.0075(9) 0.0016(8)
C3 0.0460(12) 0.0417(11) 0.0385(10) -0.0029(9) 0.0040(9) -0.0106(9)
O2 0.0608(10) 0.0499(10) 0.0642(10) 0.0264(8) 0.0376(8) 0.0182(8)
C4 0.0314(10) 0.0350(10) 0.0403(10) 0.0092(8) 0.0126(8) 0.0048(8)
C5 0.0513(13) 0.0292(10) 0.0525(12) 0.0009(9) 0.0105(10) -0.0038(9)
C6 0.0608(14) 0.0357(11) 0.0416(11) -0.0014(9) 0.0159(10) 0.0051(10)

loop_
_atom_type_symbol
_atom_type_description
_atom_type_scat_dispersion_real
_atom_type_scat_dispersion_imag
_atom_type_scat_source
C C 0.0033 0.0016 'International Tables Vol C Tables 4.2.6.8 and 6.1.1.4'
H H 0.0000 0.0000 'International Tables Vol C Tables 4.2.6.8 and 6.1.1.4'
O O 0.0106 0.0060 'International Tables Vol C Tables 4.2.6.8 and 6.1.1.4'

loop_
_geom_angle_atom_site_label_1
_geom_angle_atom_site_label_2
_geom_angle_atom_site_label_3
_geom_angle
_geom_angle_site_symmetry_1
_geom_angle_site_symmetry_3
C1 O1 H1 109.5 . .
O1 C1 C2 112.08(16) . .
O1 C1 C3 107.58(16) . .
C2 C1 C3 111.04(15) . .
O1 C1 H1A 108.7 . .
C2 C1 H1A 108.7 . .
C3 C1 H1A 108.7 . .
C1 C2 C3 111.88(16) . 3_566
C1 C2 H2A 109.2 . .
C3 C2 H2A 109.2 3_566 .
C1 C2 H2B 109.2 . .
C3 C2 H2B 109.2 3_566 .
H2A C2 H2B 107.9 . .
C1 C3 C2 112.42(16) . 3_566
C1 C3 H3A 109.1 . .
C2 C3 H3A 109.1 3_566 .
C1 C3 H3B 109.1 . .
C2 C3 H3B 109.1 3_566 .
H3A C3 H3B 107.9 . .
C4 O2 H2 109.5 . .
O2 C4 C5 111.78(17) . .
O2 C4 C6 107.89(15) . .
C5 C4 C6 110.72(16) . .
O2 C4 H4 108.8 . .
C5 C4 H4 108.8 . .
C6 C4 H4 108.8 . .
C4 C5 C6 111.12(16) . 3_557
C4 C5 H5A 109.4 . .
C6 C5 H5A 109.4 3_557 .
C4 C5 H5B 109.4 . .
C6 C5 H5B 109.4 3_557 .
H5A C5 H5B 108.0 . .
C4 C6 C5 111.54(16) . 3_557
C4 C6 H6A 109.3 . .
C5 C6 H6A 109.3 3_557 .
C4 C6 H6B 109.3 . .
C5 C6 H6B 109.3 3_557 .
H6A C6 H6B 108.0 . .

loop_
_geom_bond_atom_site_label_1
_geom_bond_atom_site_label_2
_geom_bond_distance
_geom_bond_site_symmetry_2
O1 C1 1.430(2) .
O1 H1 0.8200 .
C1 C2 1.506(3) .
C1 C3 1.516(3) .
C1 H1A 0.9800 .
C2 C3 1.519(3) 3_566
C2 H2A 0.9700 .
C2 H2B 0.9700 .
C3 C2 1.519(3) 3_566
C3 H3A 0.9700 .
C3 H3B 0.9700 .
O2 C4 1.429(2) .
O2 H2 0.8200 .
C4 C5 1.503(3) .
C4 C6 1.508(3) .
C4 H4 0.9800 .
C5 C6 1.519(3) 3_557
C5 H5A 0.9700 .
C5 H5B 0.9700 .
C6 C5 1.519(3) 3_557
C6 H6A 0.9700 .
C6 H6B 0.9700 .

loop_
_geom_torsion_atom_site_label_1
_geom_torsion_atom_site_label_2
_geom_torsion_atom_site_label_3
_geom_torsion_atom_site_label_4
_geom_torsion
_geom_torsion_site_symmetry_4
O1 C1 C2 C3 66.9(2) 3_566
C3 C1 C2 C3 -53.5(2) 3_566
O1 C1 C3 C2 -69.2(2) 3_566
C2 C1 C3 C2 53.8(2) 3_566
O2 C4 C5 C6 -175.79(16) 3_557
C6 C4 C5 C6 -55.5(3) 3_557
O2 C4 C6 C5 178.32(17) 3_557
C5 C4 C6 C5 55.7(3) 3_557
